data_4031445
loop_
_publ_author_name
'Fawcett, J.'
'Holloway, J.H.'
'Russell, D.R.'

_publ_section_title
;
 Transition-metal tetrafluoride oxide-antimony pentafluoride adducts.
 Preparation and characterization of the adducts M F4 O Sb F5 (M= Mo, W or
 Re) and crystal structures of Mo F4 O Sb F5 and Re F4 O Sb F5
;
_journal_name_full
;
Journal of the Chemical Society. Dalton Transactions, Inorganic Chemistry 
(1972-)
;
_journal_page_first 1212
_journal_page_last 1218
_journal_volume 1981
_journal_year 1981
_chemical_formula_sum 'F9 Mo O Sb'
_chemical_name_systematic '(Mo F4 O) (Sb F5)'
_space_group_IT_number 14
_symmetry_space_group_name_Hall '-P 2yn'
_symmetry_space_group_name_H-M 'P 1 21/n 1'
_cell_angle_alpha 90
_cell_angle_beta 93.13
_cell_angle_gamma 90
_cell_formula_units_Z 4
_cell_length_a 7.47
_cell_length_b 10.4
_cell_length_c 9.606
_cell_volume 745.158
_citation_journal_id_ASTM JCDTBI
_cod_data_source_file Fawcett_JCDTBI_1981_939.cif
_cod_data_source_block F9Mo1O1Sb1
_cod_original_cell_volume 745.1576
_cod_original_sg_symbol_Hall '-P 2ybc (x-z,y,z)'
_cod_original_formula_sum 'F9 Mo1 O1 Sb1'
_cod_database_code 4031445

loop_
_symmetry_equiv_pos_as_xyz
x,y,z
-x+1/2,y+1/2,-z+1/2
-x,-y,-z
x-1/2,-y-1/2,z-1/2

loop_
_atom_site_label
_atom_site_type_symbol
_atom_site_fract_x
_atom_site_fract_y
_atom_site_fract_z
_atom_site_occupancy
_atom_site_U_iso_or_equiv
F1 F-1 0.4693 0.1481 0.1594 1 0.0
F9 F-1 0.7085 0.4752 0.1925 1 0.0
F7 F-1 0.6703 0.2574 0.3393 1 0.0
F4 F-1 0.1237 0.1442 0.2197 1 0.0
F6 F-1 0.4713 0.3544 0.0241 1 0.0
Sb1 Sb+5 0.28909 0.01861 0.19183 1 0.0
F8 F-1 0.3901 0.3895 0.2769 1 0.0
F3 F-1 0.2241 0.016 0.006 1 0.0
F2 F-1 0.4555 -0.105 0.1597 1 0.0
Mo1 Mo+6 0.62617 0.32094 0.16927 1 0.0
F5 F-1 0.3529 0.0199 0.3744 1 0.0
O1 O-2 0.7902 0.2514 0.0828 1 0.0
